data_4081147
loop_
_publ_author_name
'Arumugam, Kuppuswamy'
'Chang, Jinho'
'Lynch, Vincent M.'
'Bielawski, Christopher W.'

_publ_section_title
;
 Cationic Iridium Complexes Containing Anionic Iridium Counterions
 Supported by Redox-Active N-Heterocyclic Carbenes
;
_journal_issue 15
_journal_name_full Organometallics
_journal_page_first 4334
_journal_paper_doi 10.1021/om4004829
_journal_volume 32
_journal_year 2013
_chemical_formula_moiety 'C23H24N2Fe1, Ir, C23H24N2Fe1, C2O2, Ir, Cl2, C2O2'
_chemical_formula_sum 'C50 H48 Cl2 Fe2 Ir2 N4 O4'
_chemical_formula_weight 1335.89
_chemical_name_common '[(Fc-NHC)2Ir(CO)2][Ir(CO2)Cl2]'
_chemical_name_systematic
;
 ?
;
_space_group_IT_number 9
_symmetry_cell_setting monoclinic
_symmetry_space_group_name_Hall 'C -2yc'
_symmetry_space_group_name_H-M 'C 1 c 1'
_atom_sites_solution_hydrogens geom
_atom_sites_solution_primary direct
_atom_sites_solution_secondary difmap
_audit_creation_method SHELXL-97
_cell_angle_alpha 90.00
_cell_angle_beta 105.491(2)
_cell_angle_gamma 90.00
_cell_formula_units_Z 4
_cell_length_a 16.027(13)
_cell_length_b 16.749(13)
_cell_length_c 19.181(15)
_cell_measurement_reflns_used 5873
_cell_measurement_temperature 233(2)
_cell_measurement_theta_max 27.5
_cell_measurement_theta_min 3.1
_cell_volume 4962(7)
_computing_cell_refinement 'CrystalClear (Rigaku Inc., 2008)'
_computing_data_collection 'CrystalClear (Rigaku Inc., 2008)'
_computing_data_reduction 'CrystalClear (Rigaku Inc., 2008)'
_computing_molecular_graphics 'XP SHELXTL/PC, Siemens Analytical'
_computing_structure_refinement 'XL SHELXTL/PC, Siemens Analytical'
_computing_structure_solution
;
SIR97 - Altomare A., Burla M.C., Camalli M., Cascarano G.L., Giacovazzo C., 
Guagliardi A., Moliterni A.G.G., Polidori G.,Spagna R.
;
_diffrn_ambient_temperature 233(2)
_diffrn_measured_fraction_theta_full 0.998
_diffrn_measured_fraction_theta_max 0.998
_diffrn_measurement_device_type 'Rigaku SCX-Mini with Mercury CCD'
_diffrn_measurement_method \w-scans
_diffrn_radiation_monochromator graphite
_diffrn_radiation_source 'fine-focus sealed tube'
_diffrn_radiation_type MoK\a
_diffrn_radiation_wavelength 0.71069
_diffrn_reflns_av_R_equivalents 0.0407
_diffrn_reflns_av_sigmaI/netI 0.0512
_diffrn_reflns_limit_h_max 19
_diffrn_reflns_limit_h_min -19
_diffrn_reflns_limit_k_max 19
_diffrn_reflns_limit_k_min -19
_diffrn_reflns_limit_l_max 22
_diffrn_reflns_limit_l_min -22
_diffrn_reflns_number 21542
_diffrn_reflns_theta_full 25.00
_diffrn_reflns_theta_max 25.00
_diffrn_reflns_theta_min 3.10
_exptl_absorpt_coefficient_mu 6.074
_exptl_absorpt_correction_T_max 1.00
_exptl_absorpt_correction_T_min 0.64
_exptl_absorpt_correction_type multi-scan
_exptl_absorpt_process_details
;
Abscor. T. higashi (2001). The Rigaku Corporation, Tokyo, Japan.
;
_exptl_crystal_colour yellow
_exptl_crystal_density_diffrn 1.783
_exptl_crystal_density_method 'not measured'
_exptl_crystal_description block
_exptl_crystal_F_000 2576
_exptl_crystal_size_max 0.191
_exptl_crystal_size_mid 0.115
_exptl_crystal_size_min 0.055
_refine_diff_density_max 1.683
_refine_diff_density_min -1.022
_refine_diff_density_rms 0.099
_refine_ls_abs_structure_details 'Flack H D (1983), Acta Cryst. A39, 876-881'
_refine_ls_abs_structure_Flack 0.408(8)
_refine_ls_extinction_method none
_refine_ls_goodness_of_fit_ref 1.048
_refine_ls_hydrogen_treatment mixed
_refine_ls_matrix_type full
_refine_ls_number_parameters 584
_refine_ls_number_reflns 8707
_refine_ls_number_restraints 386
_refine_ls_restrained_S_all 1.088
_refine_ls_R_factor_all 0.0445
_refine_ls_R_factor_gt 0.0389
_refine_ls_shift/su_max 0.007
_refine_ls_shift/su_mean 0.000
_refine_ls_structure_factor_coef Fsqd
_refine_ls_weighting_details 'calc w=1/[\s^2^(Fo^2^)+(0.0301P)^2^+18.6514P] where P=(Fo^2^+2Fc^2^)/3'
_refine_ls_weighting_scheme calc
_refine_ls_wR_factor_gt 0.0824
_refine_ls_wR_factor_ref 0.0850
_reflns_number_gt 8005
_reflns_number_total 8707
_reflns_threshold_expression >2sigma(I)
_cod_data_source_file om4004829_si_003.cif
_cod_data_source_block compound[3][Ir(CO)2Cl2]
_cod_original_sg_symbol_H-M Cc
_cod_database_code 4081147

loop_
_symmetry_equiv_pos_as_xyz
'x, y, z'
'x, -y, z+1/2'
'x+1/2, y+1/2, z'
'x+1/2, -y+1/2, z+1/2'

loop_
_atom_site_label
_atom_site_type_symbol
_atom_site_fract_x
_atom_site_fract_y
_atom_site_fract_z
_atom_site_U_iso_or_equiv
_atom_site_adp_type
_atom_site_occupancy
_atom_site_symmetry_multiplicity
_atom_site_calc_flag
_atom_site_refinement_flags
C1 C 0.1069(5) -0.0248(5) 0.5150(4) 0.0395(19) Uani 1 1 d U
C2 C 0.1166(6) -0.1423(5) 0.5755(5) 0.050(2) Uani 1 1 d U
H2 H 0.1019 -0.1913 0.5917 0.060 Uiso 1 1 calc R
C3 C 0.1940(6) -0.1061(5) 0.5963(5) 0.050(2) Uani 1 1 d U
H3 H 0.2429 -0.1250 0.6301 0.060 Uiso 1 1 calc R
C4 C -0.0271(6) -0.1106(5) 0.4937(5) 0.0428(19) Uani 1 1 d U
C5 C -0.0884(6) -0.0737(5) 0.5234(5) 0.049(2) Uani 1 1 d U
C6 C -0.1751(7) -0.0929(7) 0.4941(6) 0.068(3) Uani 1 1 d U
H6 H -0.2179 -0.0682 0.5109 0.082 Uiso 1 1 calc R
C7 C -0.1972(8) -0.1500(7) 0.4388(6) 0.072(3) Uani 1 1 d U
C8 C -0.1351(8) -0.1848(7) 0.4123(6) 0.068(3) Uani 1 1 d U
H8 H -0.1515 -0.2222 0.3754 0.082 Uiso 1 1 calc R
C9 C -0.0504(6) -0.1662(6) 0.4384(5) 0.052(2) Uani 1 1 d U
C10 C 0.0184(9) -0.2057(7) 0.4093(6) 0.076(3) Uani 1 1 d U
H10A H 0.0594 -0.2323 0.4481 0.115 Uiso 1 1 calc R
H10B H 0.0476 -0.1659 0.3886 0.115 Uiso 1 1 calc R
H10C H -0.0082 -0.2440 0.3729 0.115 Uiso 1 1 calc R
C11 C -0.0655(8) -0.0196(7) 0.5865(6) 0.068(3) Uani 1 1 d U
H11A H -0.0705 0.0348 0.5701 0.103 Uiso 1 1 calc R
H11B H -0.0071 -0.0298 0.6140 0.103 Uiso 1 1 calc R
H11C H -0.1041 -0.0286 0.6163 0.103 Uiso 1 1 calc R
C12 C -0.2941(11) -0.1728(10) 0.4100(10) 0.123(5) Uani 1 1 d U
H12A H -0.3029 -0.2005 0.3648 0.185 Uiso 1 1 calc R
H12B H -0.3288 -0.1253 0.4029 0.185 Uiso 1 1 calc R
H12C H -0.3105 -0.2068 0.4444 0.185 Uiso 1 1 calc R
C13 C 0.2591(6) 0.0204(5) 0.5613(5) 0.045(2) Uani 1 1 d U
H13A H 0.2382 0.0640 0.5279 0.054 Uiso 1 1 calc R
H13B H 0.3037 -0.0072 0.5450 0.054 Uiso 1 1 calc R
C14 C 0.2983(6) 0.0539(5) 0.6336(5) 0.044(2) Uani 1 1 d U
C15 C 0.3731(7) 0.0191(6) 0.6868(6) 0.059(3) Uani 1 1 d U
H15 H 0.4010 -0.0281 0.6810 0.071 Uiso 1 1 calc R
C16 C 0.3949(9) 0.0682(8) 0.7468(7) 0.077(4) Uani 1 1 d U
H16 H 0.4413 0.0605 0.7873 0.093 Uiso 1 1 calc R
C17 C 0.3375(8) 0.1294(8) 0.7367(6) 0.073(3) Uani 1 1 d U
H17 H 0.3378 0.1704 0.7696 0.088 Uiso 1 1 calc R
C18 C 0.2771(7) 0.1209(7) 0.6681(5) 0.058(3) Uani 1 1 d U
H18 H 0.2306 0.1548 0.6491 0.070 Uiso 1 1 calc R
C19 C 0.4999(10) 0.1256(10) 0.6127(10) 0.108(5) Uani 1 1 d U
H19 H 0.5283 0.0790 0.6060 0.130 Uiso 1 1 calc R
C20 C 0.5195(10) 0.1799(10) 0.6739(9) 0.095(4) Uani 1 1 d U
H20 H 0.5651 0.1738 0.7153 0.114 Uiso 1 1 calc R
C21 C 0.4628(9) 0.2395(8) 0.6623(8) 0.085(4) Uani 1 1 d U
H21 H 0.4635 0.2815 0.6941 0.102 Uiso 1 1 calc R
C22 C 0.4048(10) 0.2304(9) 0.5985(8) 0.096(4) Uani 1 1 d U
H22 H 0.3583 0.2645 0.5800 0.115 Uiso 1 1 calc R
C23 C 0.4238(10) 0.1633(9) 0.5639(7) 0.085(4) Uani 1 1 d U
H23 H 0.3938 0.1453 0.5182 0.102 Uiso 1 1 calc R
C24 C 0.0467(5) 0.0045(5) 0.3571(4) 0.0407(19) Uani 1 1 d U
C25 C -0.0116(7) -0.0701(6) 0.2595(6) 0.063(3) Uani 1 1 d U
H25 H -0.0528 -0.0968 0.2238 0.076 Uiso 1 1 calc R
C26 C 0.0737(7) -0.0688(6) 0.2678(5) 0.057(2) Uani 1 1 d U
H26 H 0.1036 -0.0937 0.2384 0.068 Uiso 1 1 calc R
C27 C 0.2007(6) 0.0008(6) 0.3498(5) 0.050(2) Uani 1 1 d U
C28 C 0.2628(6) -0.0499(6) 0.3907(5) 0.053(2) Uani 1 1 d U
C29 C 0.3483(7) -0.0226(7) 0.4050(6) 0.068(3) Uani 1 1 d U
H29 H 0.3928 -0.0539 0.4329 0.082 Uiso 1 1 calc R
C30 C 0.3682(8) 0.0497(8) 0.3786(6) 0.068(3) Uani 1 1 d U
C31 C 0.3073(8) 0.0957(8) 0.3397(6) 0.071(3) Uani 1 1 d U
H31 H 0.3224 0.1440 0.3225 0.086 Uiso 1 1 calc R
C32 C 0.2218(7) 0.0744(6) 0.3236(5) 0.059(3) Uani 1 1 d U
C33 C 0.2391(8) -0.1315(7) 0.4123(7) 0.080(3) Uani 1 1 d U
H33A H 0.1791 -0.1322 0.4119 0.119 Uiso 1 1 calc R
H33B H 0.2740 -0.1439 0.4601 0.119 Uiso 1 1 calc R
H33C H 0.2492 -0.1705 0.3787 0.119 Uiso 1 1 calc R
C34 C 0.4655(10) 0.0730(10) 0.3965(9) 0.105(5) Uani 1 1 d U
H34A H 0.4824 0.0787 0.3524 0.158 Uiso 1 1 calc R
H34B H 0.4998 0.0321 0.4258 0.158 Uiso 1 1 calc R
H34C H 0.4744 0.1227 0.4225 0.158 Uiso 1 1 calc R
C35 C 0.1553(9) 0.1247(8) 0.2762(7) 0.088(4) Uani 1 1 d U
H35A H 0.1223 0.1512 0.3045 0.131 Uiso 1 1 calc R
H35B H 0.1174 0.0921 0.2401 0.131 Uiso 1 1 calc R
H35C H 0.1825 0.1639 0.2530 0.131 Uiso 1 1 calc R
C36 C -0.1148(7) -0.0058(6) 0.3228(6) 0.061(3) Uani 1 1 d U
H36A H -0.1446 -0.0556 0.3256 0.073 Uiso 1 1 calc R
H36B H -0.1096 0.0230 0.3677 0.073 Uiso 1 1 calc R
C37 C -0.1667(7) 0.0419(7) 0.2622(6) 0.065(3) Uani 1 1 d U
C38 C -0.1682(9) 0.1265(9) 0.2558(9) 0.103(5) Uani 1 1 d U
H38 H -0.1360 0.1636 0.2881 0.123 Uiso 1 1 calc R
C39 C -0.2323(11) 0.1419(11) 0.1863(9) 0.112(5) Uani 1 1 d U
H39 H -0.2454 0.1921 0.1654 0.134 Uiso 1 1 calc R
C40 C -0.2681(11) 0.0755(10) 0.1583(9) 0.096(5) Uani 1 1 d U
H40 H -0.3119 0.0714 0.1154 0.115 Uiso 1 1 calc R
C41 C -0.2300(8) 0.0093(9) 0.2031(7) 0.082(4) Uani 1 1 d U
H41 H -0.2442 -0.0443 0.1949 0.099 Uiso 1 1 calc R
C42 C -0.3248(12) 0.1379(12) 0.3380(10) 0.128(6) Uani 1 1 d U
H42 H -0.2942 0.1774 0.3683 0.153 Uiso 1 1 calc R
C43 C -0.3840(10) 0.1518(11) 0.2736(9) 0.105(5) Uani 1 1 d U
H43 H -0.4000 0.2013 0.2523 0.126 Uiso 1 1 calc R
C44 C -0.4146(9) 0.0815(10) 0.2471(9) 0.099(4) Uani 1 1 d U
H44 H -0.4566 0.0726 0.2039 0.119 Uiso 1 1 calc R
C45 C -0.3717(10) 0.0225(11) 0.2967(9) 0.109(5) Uani 1 1 d U
H45 H -0.3807 -0.0323 0.2917 0.130 Uiso 1 1 calc R
C46 C -0.3166(10) 0.0587(10) 0.3516(8) 0.096(4) Uani 1 1 d U
H46 H -0.2795 0.0343 0.3917 0.115 Uiso 1 1 calc R
C47 C 0.0265(7) 0.1663(6) 0.3958(5) 0.053(2) Uani 1 1 d U
C48 C 0.0661(7) 0.1312(6) 0.5354(6) 0.059(3) Uani 1 1 d U
C49 C 0.2231(9) 0.6288(8) 0.5606(7) 0.079(3) Uani 1 1 d U
C50 C 0.3472(9) 0.6979(8) 0.5178(8) 0.078(4) Uani 1 1 d U
N1 N 0.0627(5) -0.0923(4) 0.5252(4) 0.0430(16) Uani 1 1 d U
N2 N 0.1872(5) -0.0354(4) 0.5579(4) 0.0442(17) Uani 1 1 d U
N3 N -0.0267(5) -0.0235(5) 0.3151(4) 0.0516(19) Uani 1 1 d U
N4 N 0.1090(5) -0.0236(4) 0.3281(4) 0.0435(17) Uani 1 1 d U
O1 O 0.0074(6) 0.2250(5) 0.3662(5) 0.086(2) Uani 1 1 d U
O2 O 0.0660(6) 0.1625(5) 0.5874(5) 0.093(3) Uani 1 1 d U
O3 O 0.3688(7) 0.6927(7) 0.4676(7) 0.121(4) Uani 1 1 d U
O4 O 0.1691(7) 0.5844(6) 0.5343(5) 0.101(3) Uani 1 1 d U
Cl1 Cl 0.2632(3) 0.7072(2) 0.7050(2) 0.1171(15) Uani 1 1 d U
Cl2 Cl 0.4131(3) 0.7938(3) 0.6475(4) 0.172(2) Uani 1 1 d U
Fe3 Fe 0.39864(8) 0.13173(8) 0.65731(6) 0.0444(3) Uani 1 1 d U
Fe4 Fe -0.28551(9) 0.08698(9) 0.25863(8) 0.0590(4) Uani 1 1 d U
Ir1 Ir 0.060794(17) 0.073650(18) 0.450593(16) 0.04184(9) Uani 1 1 d U
Ir2 Ir 0.30761(3) 0.70018(3) 0.59892(3) 0.07834(17) Uani 1 1 d U

loop_
_atom_site_aniso_label
_atom_site_aniso_U_11
_atom_site_aniso_U_22
_atom_site_aniso_U_33
_atom_site_aniso_U_23
_atom_site_aniso_U_13
_atom_site_aniso_U_12
C1 0.040(4) 0.040(4) 0.041(4) 0.002(3) 0.013(4) 0.007(3)
C2 0.056(5) 0.042(5) 0.048(5) 0.006(4) 0.009(4) 0.001(4)
C3 0.054(5) 0.041(5) 0.049(5) 0.004(4) 0.004(4) 0.011(4)
C4 0.044(5) 0.041(4) 0.044(4) 0.007(3) 0.015(4) -0.006(4)
C5 0.048(5) 0.051(5) 0.047(5) 0.011(4) 0.012(4) -0.014(4)
C6 0.058(6) 0.074(6) 0.074(6) 0.016(5) 0.022(5) -0.007(5)
C7 0.059(6) 0.073(6) 0.080(6) 0.021(5) 0.012(5) -0.026(5)
C8 0.082(7) 0.061(6) 0.058(6) 0.007(4) 0.010(5) -0.026(5)
C9 0.062(5) 0.050(5) 0.042(5) 0.007(4) 0.011(4) -0.015(4)
C10 0.099(7) 0.067(6) 0.072(6) -0.011(5) 0.038(6) -0.005(5)
C11 0.069(6) 0.070(6) 0.072(6) -0.010(5) 0.028(5) 0.006(5)
C12 0.110(9) 0.119(9) 0.131(9) 0.020(7) 0.013(7) -0.027(7)
C13 0.039(4) 0.043(5) 0.054(5) 0.007(4) 0.014(4) 0.011(4)
C14 0.041(5) 0.041(5) 0.052(5) 0.004(4) 0.016(4) 0.000(4)
C15 0.057(6) 0.050(5) 0.061(6) 0.012(4) -0.001(4) 0.003(4)
C16 0.077(7) 0.097(8) 0.057(6) 0.030(5) 0.018(5) -0.010(6)
C17 0.087(7) 0.091(7) 0.050(5) -0.021(5) 0.034(5) -0.029(6)
C18 0.052(5) 0.079(6) 0.047(5) -0.005(4) 0.022(4) 0.003(5)
C19 0.097(8) 0.118(9) 0.144(9) -0.001(7) 0.090(7) 0.013(7)
C20 0.075(7) 0.117(9) 0.100(8) 0.010(7) 0.035(6) -0.024(7)
C21 0.095(8) 0.072(7) 0.088(7) -0.002(6) 0.022(6) -0.027(6)
C22 0.104(8) 0.095(8) 0.090(7) 0.036(6) 0.028(6) -0.008(7)
C23 0.102(8) 0.095(8) 0.066(6) -0.003(6) 0.036(6) -0.038(6)
C24 0.041(5) 0.039(4) 0.044(4) 0.004(3) 0.014(4) 0.001(4)
C25 0.065(6) 0.065(6) 0.054(5) -0.001(4) 0.009(4) -0.005(5)
C26 0.064(6) 0.059(5) 0.046(5) -0.003(4) 0.014(4) -0.005(4)
C27 0.057(5) 0.059(5) 0.042(5) -0.009(4) 0.024(4) -0.004(4)
C28 0.045(5) 0.068(6) 0.050(5) -0.002(4) 0.020(4) 0.014(4)
C29 0.059(6) 0.087(7) 0.058(5) -0.022(5) 0.016(4) 0.016(5)
C30 0.066(6) 0.080(6) 0.071(6) -0.038(5) 0.039(5) -0.021(5)
C31 0.080(7) 0.073(6) 0.071(6) -0.013(5) 0.039(5) -0.013(5)
C32 0.068(6) 0.067(6) 0.050(5) -0.008(4) 0.031(4) -0.015(5)
C33 0.080(7) 0.082(7) 0.081(6) 0.008(5) 0.030(5) 0.023(6)
C34 0.092(8) 0.124(9) 0.108(9) -0.027(7) 0.040(7) -0.022(7)
C35 0.109(8) 0.083(7) 0.076(7) 0.022(6) 0.036(6) -0.008(6)
C36 0.054(5) 0.060(6) 0.067(6) 0.017(5) 0.013(5) -0.007(5)
C37 0.050(5) 0.069(6) 0.078(7) 0.023(5) 0.024(5) -0.002(5)
C38 0.076(7) 0.099(8) 0.128(9) 0.034(7) 0.017(6) -0.017(6)
C39 0.098(8) 0.107(9) 0.125(9) 0.043(7) 0.023(7) -0.006(7)
C40 0.092(8) 0.107(9) 0.089(8) 0.027(6) 0.024(6) 0.022(7)
C41 0.079(7) 0.106(8) 0.066(6) 0.012(6) 0.026(5) 0.022(6)
C42 0.129(10) 0.131(10) 0.116(9) -0.024(8) 0.021(8) 0.023(8)
C43 0.096(8) 0.109(9) 0.106(8) 0.003(7) 0.020(7) 0.037(7)
C44 0.067(7) 0.126(9) 0.111(8) -0.009(7) 0.034(6) 0.005(6)
C45 0.098(8) 0.116(9) 0.125(9) 0.001(7) 0.052(7) -0.019(7)
C46 0.087(7) 0.113(8) 0.093(7) 0.001(7) 0.034(6) 0.010(7)
C47 0.053(5) 0.045(5) 0.060(5) 0.007(4) 0.012(4) 0.000(4)
C48 0.056(5) 0.058(6) 0.055(6) 0.001(5) 0.001(4) 0.016(4)
C49 0.088(7) 0.081(7) 0.068(6) -0.012(5) 0.021(6) 0.004(6)
C50 0.073(7) 0.075(7) 0.081(7) -0.002(5) 0.014(6) 0.026(5)
N1 0.050(4) 0.036(4) 0.044(4) 0.009(3) 0.012(3) 0.001(3)
N2 0.038(4) 0.043(4) 0.052(4) 0.010(3) 0.013(3) 0.007(3)
N3 0.049(4) 0.050(4) 0.054(4) 0.004(3) 0.012(3) 0.002(3)
N4 0.044(4) 0.049(4) 0.037(4) -0.003(3) 0.010(3) -0.004(3)
O1 0.096(6) 0.068(5) 0.086(5) 0.026(4) 0.007(4) 0.002(4)
O2 0.101(6) 0.097(6) 0.070(5) -0.025(4) 0.002(4) 0.039(5)
O3 0.094(6) 0.138(7) 0.133(7) 0.023(6) 0.034(6) 0.037(5)
O4 0.096(6) 0.114(7) 0.091(6) -0.024(5) 0.021(5) -0.012(5)
Cl1 0.147(3) 0.115(3) 0.074(2) -0.0337(19) 0.002(2) 0.054(3)
Cl2 0.074(2) 0.114(3) 0.289(6) -0.089(4) -0.017(3) 0.001(2)
Fe3 0.0490(7) 0.0469(8) 0.0392(7) 0.0037(5) 0.0150(5) -0.0026(6)
Fe4 0.0452(8) 0.0553(9) 0.0708(10) -0.0033(7) 0.0053(7) -0.0032(6)
Ir1 0.04278(17) 0.03988(17) 0.04348(16) 0.00582(17) 0.01262(12) 0.00603(16)
Ir2 0.0599(3) 0.0609(3) 0.0961(4) -0.0164(2) -0.0107(2) 0.0275(2)

loop_
_atom_type_symbol
_atom_type_description
_atom_type_scat_dispersion_real
_atom_type_scat_dispersion_imag
_atom_type_scat_source
C C 0.0033 0.0016 'International Tables Vol C Tables 4.2.6.8 and 6.1.1.4'
H H 0.0000 0.0000 'International Tables Vol C Tables 4.2.6.8 and 6.1.1.4'
N N 0.0061 0.0033 'International Tables Vol C Tables 4.2.6.8 and 6.1.1.4'
O O 0.0106 0.0060 'International Tables Vol C Tables 4.2.6.8 and 6.1.1.4'
Cl Cl 0.1484 0.1585 'International Tables Vol C Tables 4.2.6.8 and 6.1.1.4'
Fe Fe 0.3463 0.8444 'International Tables Vol C Tables 4.2.6.8 and 6.1.1.4'
Ir Ir -1.4442 7.9887 'International Tables Vol C Tables 4.2.6.8 and 6.1.1.4'

loop_
_geom_angle_atom_site_label_1
_geom_angle_atom_site_label_2
_geom_angle_atom_site_label_3
_geom_angle
N2 C1 N1 104.5(7)
N2 C1 Ir1 127.0(6)
N1 C1 Ir1 128.5(6)
C3 C2 N1 106.7(8)
C3 C2 H2 126.6
N1 C2 H2 126.6
C2 C3 N2 107.1(8)
C2 C3 H3 126.5
N2 C3 H3 126.5
C9 C4 C5 122.2(8)
C9 C4 N1 120.0(8)
C5 C4 N1 117.8(8)
C6 C5 C4 117.7(9)
C6 C5 C11 118.5(10)
C4 C5 C11 123.7(9)
C5 C6 C7 119.2(11)
C5 C6 H6 120.4
C7 C6 H6 120.4
C8 C7 C6 120.8(10)
C8 C7 C12 121.5(13)
C6 C7 C12 117.7(13)
C9 C8 C7 121.7(11)
C9 C8 H8 119.2
C7 C8 H8 119.2
C8 C9 C4 118.4(10)
C8 C9 C10 121.5(10)
C4 C9 C10 120.1(9)
C9 C10 H10A 109.5
C9 C10 H10B 109.5
H10A C10 H10B 109.5
C9 C10 H10C 109.5
H10A C10 H10C 109.5
H10B C10 H10C 109.5
C5 C11 H11A 109.5
C5 C11 H11B 109.5
H11A C11 H11B 109.5
C5 C11 H11C 109.5
H11A C11 H11C 109.5
H11B C11 H11C 109.5
C7 C12 H12A 109.5
C7 C12 H12B 109.5
H12A C12 H12B 109.5
C7 C12 H12C 109.5
H12A C12 H12C 109.5
H12B C12 H12C 109.5
N2 C13 C14 114.5(7)
N2 C13 H13A 108.6
C14 C13 H13A 108.6
N2 C13 H13B 108.6
C14 C13 H13B 108.6
H13A C13 H13B 107.6
C18 C14 C15 104.4(9)
C18 C14 C13 131.2(9)
C15 C14 C13 124.4(9)
C18 C14 Fe3 69.8(6)
C15 C14 Fe3 69.4(5)
C13 C14 Fe3 124.7(7)
C16 C15 C14 108.7(10)
C16 C15 Fe3 69.9(7)
C14 C15 Fe3 68.2(5)
C16 C15 H15 125.7
C14 C15 H15 125.7
Fe3 C15 H15 127.9
C17 C16 C15 108.7(11)
C17 C16 Fe3 69.9(7)
C15 C16 Fe3 70.5(6)
C17 C16 H16 125.7
C15 C16 H16 125.7
Fe3 C16 H16 125.5
C16 C17 C18 109.0(11)
C16 C17 Fe3 71.0(7)
C18 C17 Fe3 69.5(6)
C16 C17 H17 125.5
C18 C17 H17 125.5
Fe3 C17 H17 125.5
C14 C18 C17 109.2(10)
C14 C18 Fe3 70.0(6)
C17 C18 Fe3 69.4(6)
C14 C18 H18 125.4
C17 C18 H18 125.4
Fe3 C18 H18 126.8
C20 C19 C23 102.1(13)
C20 C19 Fe3 69.6(7)
C23 C19 Fe3 67.9(7)
C20 C19 H19 128.9
C23 C19 H19 128.9
Fe3 C19 H19 125.2
C21 C20 C19 110.1(15)
C21 C20 Fe3 72.1(9)
C19 C20 Fe3 68.6(8)
C21 C20 H20 124.9
C19 C20 H20 124.9
Fe3 C20 H20 125.9
C20 C21 C22 110.3(15)
C20 C21 Fe3 70.2(8)
C22 C21 Fe3 69.0(8)
C20 C21 H21 124.9
C22 C21 H21 124.9
Fe3 C21 H21 127.6
C21 C22 C23 110.2(15)
C21 C22 Fe3 72.9(8)
C23 C22 Fe3 69.6(8)
C21 C22 H22 124.9
C23 C22 H22 124.9
Fe3 C22 H22 124.2
C22 C23 C19 107.3(13)
C22 C23 Fe3 70.4(7)
C19 C23 Fe3 69.5(7)
C22 C23 H23 126.4
C19 C23 H23 126.4
Fe3 C23 H23 125.4
N3 C24 N4 105.2(7)
N3 C24 Ir1 126.3(6)
N4 C24 Ir1 128.4(6)
C26 C25 N3 106.4(9)
C26 C25 H25 126.8
N3 C25 H25 126.8
C25 C26 N4 106.7(9)
C25 C26 H26 126.6
N4 C26 H26 126.6
C28 C27 C32 122.4(10)
C28 C27 N4 120.2(9)
C32 C27 N4 117.3(9)
C27 C28 C29 115.4(10)
C27 C28 C33 121.2(10)
C29 C28 C33 123.2(10)
C30 C29 C28 121.6(11)
C30 C29 H29 119.2
C28 C29 H29 119.2
C31 C30 C29 120.9(11)
C31 C30 C34 122.0(13)
C29 C30 C34 117.1(13)
C30 C31 C32 121.6(12)
C30 C31 H31 119.2
C32 C31 H31 119.2
C31 C32 C27 118.0(11)
C31 C32 C35 120.5(11)
C27 C32 C35 121.3(10)
C28 C33 H33A 109.5
C28 C33 H33B 109.5
H33A C33 H33B 109.5
C28 C33 H33C 109.5
H33A C33 H33C 109.5
H33B C33 H33C 109.5
C30 C34 H34A 109.5
C30 C34 H34B 109.5
H34A C34 H34B 109.5
C30 C34 H34C 109.5
H34A C34 H34C 109.5
H34B C34 H34C 109.5
C32 C35 H35A 109.5
C32 C35 H35B 109.5
H35A C35 H35B 109.5
C32 C35 H35C 109.5
H35A C35 H35C 109.5
H35B C35 H35C 109.5
C37 C36 N3 112.4(8)
C37 C36 H36A 109.1
N3 C36 H36A 109.1
C37 C36 H36B 109.1
N3 C36 H36B 109.1
H36A C36 H36B 107.9
C41 C37 C38 108.9(11)
C41 C37 C36 123.9(11)
C38 C37 C36 127.0(12)
C41 C37 Fe4 69.6(7)
C38 C37 Fe4 68.5(7)
C36 C37 Fe4 123.7(8)
C37 C38 C39 104.1(14)
C37 C38 Fe4 70.3(7)
C39 C38 Fe4 69.5(9)
C37 C38 H38 127.9
C39 C38 H38 127.9
Fe4 C38 H38 124.0
C40 C39 C38 110.4(15)
C40 C39 Fe4 71.1(10)
C38 C39 Fe4 67.8(8)
C40 C39 H39 124.8
C38 C39 H39 124.8
Fe4 C39 H39 128.0
C39 C40 C41 110.1(16)
C39 C40 Fe4 71.5(11)
C41 C40 Fe4 69.4(8)
C39 C40 H40 125.0
C41 C40 H40 125.0
Fe4 C40 H40 125.7
C37 C41 C40 106.3(14)
C37 C41 Fe4 69.7(7)
C40 C41 Fe4 69.1(9)
C37 C41 H41 126.8
C40 C41 H41 126.8
Fe4 C41 H41 125.9
C46 C42 C43 110.6(17)
C46 C42 Fe4 72.1(10)
C43 C42 Fe4 70.5(10)
C46 C42 H42 124.7
C43 C42 H42 124.7
Fe4 C42 H42 124.3
C44 C43 C42 107.1(17)
C44 C43 Fe4 71.8(9)
C42 C43 Fe4 69.6(10)
C44 C43 H43 126.5
C42 C43 H43 126.5
Fe4 C43 H43 123.8
C43 C44 C45 107.4(15)
C43 C44 Fe4 69.8(9)
C45 C44 Fe4 70.1(8)
C43 C44 H44 126.3
C45 C44 H44 126.3
Fe4 C44 H44 125.4
C46 C45 C44 108.3(16)
C46 C45 Fe4 70.8(9)
C44 C45 Fe4 69.1(9)
C46 C45 H45 125.8
C44 C45 H45 125.8
Fe4 C45 H45 125.9
C45 C46 C42 106.6(16)
C45 C46 Fe4 71.2(9)
C42 C46 Fe4 68.6(10)
C45 C46 H46 126.7
C42 C46 H46 126.7
Fe4 C46 H46 125.1
O1 C47 Ir1 175.9(10)
O2 C48 Ir1 175.8(11)
O4 C49 Ir2 178.0(13)
O3 C50 Ir2 176.2(14)
C1 N1 C2 110.2(7)
C1 N1 C4 127.6(7)
C2 N1 C4 122.1(7)
C1 N2 C3 111.5(7)
C1 N2 C13 123.7(7)
C3 N2 C13 124.8(7)
C24 N3 C25 110.8(8)
C24 N3 C36 125.7(8)
C25 N3 C36 123.4(9)
C24 N4 C26 110.8(8)
C24 N4 C27 125.4(7)
C26 N4 C27 123.0(7)
C23 Fe3 C22 40.0(5)
C23 Fe3 C17 158.5(6)
C22 Fe3 C17 122.9(6)
C23 Fe3 C18 122.9(5)
C22 Fe3 C18 108.8(6)
C17 Fe3 C18 41.1(4)
C23 Fe3 C14 107.8(5)
C22 Fe3 C14 123.8(5)
C17 Fe3 C14 69.0(4)
C18 Fe3 C14 40.2(4)
C23 Fe3 C19 42.6(6)
C22 Fe3 C19 69.0(7)
C17 Fe3 C19 157.0(7)
C18 Fe3 C19 160.0(6)
C14 Fe3 C19 123.3(6)
C23 Fe3 C16 161.5(6)
C22 Fe3 C16 156.5(6)
C17 Fe3 C16 39.1(5)
C18 Fe3 C16 67.7(5)
C14 Fe3 C16 69.6(5)
C19 Fe3 C16 122.5(7)
C23 Fe3 C15 126.4(5)
C22 Fe3 C15 162.7(6)
C17 Fe3 C15 66.4(5)
C18 Fe3 C15 67.6(5)
C14 Fe3 C15 42.4(4)
C19 Fe3 C15 108.2(6)
C16 Fe3 C15 39.6(5)
C23 Fe3 C20 68.1(6)
C22 Fe3 C20 65.0(6)
C17 Fe3 C20 121.4(6)
C18 Fe3 C20 156.8(6)
C14 Fe3 C20 162.2(6)
C19 Fe3 C20 41.8(6)
C16 Fe3 C20 108.4(6)
C15 Fe3 C20 125.0(6)
C23 Fe3 C21 66.1(5)
C22 Fe3 C21 38.1(5)
C17 Fe3 C21 108.5(5)
C18 Fe3 C21 123.7(5)
C14 Fe3 C21 158.1(5)
C19 Fe3 C21 67.6(6)
C16 Fe3 C21 123.0(6)
C15 Fe3 C21 158.1(5)
C20 Fe3 C21 37.7(6)
C42 Fe4 C43 39.9(6)
C42 Fe4 C38 111.7(8)
C43 Fe4 C38 127.3(7)
C42 Fe4 C44 65.1(7)
C43 Fe4 C44 38.4(6)
C38 Fe4 C44 161.7(6)
C42 Fe4 C40 156.9(7)
C43 Fe4 C40 120.2(6)
C38 Fe4 C40 68.8(7)
C44 Fe4 C40 106.8(7)
C42 Fe4 C41 161.6(7)
C43 Fe4 C41 153.7(6)
C38 Fe4 C41 69.7(7)
C44 Fe4 C41 119.5(6)
C40 Fe4 C41 41.4(5)
C42 Fe4 C39 127.2(9)
C43 Fe4 C39 110.1(7)
C38 Fe4 C39 42.7(6)
C44 Fe4 C39 123.3(7)
C40 Fe4 C39 37.4(6)
C41 Fe4 C39 67.0(7)
C42 Fe4 C46 39.3(6)
C43 Fe4 C46 67.2(6)
C38 Fe4 C46 123.5(7)
C44 Fe4 C46 66.6(6)
C40 Fe4 C46 160.0(7)
C41 Fe4 C46 123.7(6)
C39 Fe4 C46 161.9(7)
C42 Fe4 C37 128.2(7)
C43 Fe4 C37 164.9(6)
C38 Fe4 C37 41.2(5)
C44 Fe4 C37 155.3(6)
C40 Fe4 C37 68.3(6)
C41 Fe4 C37 40.7(5)
C39 Fe4 C37 68.4(6)
C46 Fe4 C37 109.3(5)
C42 Fe4 C45 64.5(8)
C43 Fe4 C45 66.4(7)
C38 Fe4 C45 156.1(7)
C44 Fe4 C45 40.8(6)
C40 Fe4 C45 124.7(7)
C41 Fe4 C45 106.4(6)
C39 Fe4 C45 159.0(7)
C46 Fe4 C45 38.1(6)
C37 Fe4 C45 120.7(6)
C47 Ir1 C48 90.0(5)
C47 Ir1 C1 175.9(4)
C48 Ir1 C1 88.0(4)
C47 Ir1 C24 91.7(4)
C48 Ir1 C24 175.6(5)
C1 Ir1 C24 90.6(3)
C49 Ir2 C50 91.9(6)
C49 Ir2 Cl2 178.6(4)
C50 Ir2 Cl2 88.5(5)
C49 Ir2 Cl1 91.0(4)
C50 Ir2 Cl1 177.1(5)
Cl2 Ir2 Cl1 88.6(2)

loop_
_geom_bond_atom_site_label_1
_geom_bond_atom_site_label_2
_geom_bond_distance
C1 N2 1.341(11)
C1 N1 1.377(11)
C1 Ir1 2.075(8)
C2 C3 1.342(13)
C2 N1 1.389(11)
C2 H2 0.9300
C3 N2 1.383(11)
C3 H3 0.9300
C4 C9 1.386(13)
C4 C5 1.404(13)
C4 N1 1.438(11)
C5 C6 1.390(14)
C5 C11 1.478(14)
C6 C7 1.400(17)
C6 H6 0.9300
C7 C8 1.363(16)
C7 C12 1.550(19)
C8 C9 1.352(14)
C8 H8 0.9300
C9 C10 1.514(15)
C10 H10A 0.9600
C10 H10B 0.9600
C10 H10C 0.9600
C11 H11A 0.9600
C11 H11B 0.9600
C11 H11C 0.9600
C12 H12A 0.9600
C12 H12B 0.9600
C12 H12C 0.9600
C13 N2 1.472(11)
C13 C14 1.473(13)
C13 H13A 0.9700
C13 H13B 0.9700
C14 C18 1.390(14)
C14 C15 1.471(13)
C14 Fe3 2.025(9)
C15 C16 1.381(17)
C15 Fe3 2.042(10)
C15 H15 0.9300
C16 C17 1.357(18)
C16 Fe3 2.034(11)
C16 H16 0.9300
C17 C18 1.418(15)
C17 Fe3 2.019(10)
C17 H17 0.9300
C18 Fe3 2.022(10)
C18 H18 0.9300
C19 C20 1.45(2)
C19 C23 1.47(2)
C19 Fe3 2.030(12)
C19 H19 0.9300
C20 C21 1.33(2)
C20 Fe3 2.043(14)
C20 H20 0.9300
C21 C22 1.333(18)
C21 Fe3 2.067(13)
C21 H21 0.9300
C22 C23 1.379(19)
C22 Fe3 2.019(13)
C22 H22 0.9300
C23 Fe3 2.009(12)
C23 H23 0.9300
C24 N3 1.321(11)
C24 N4 1.350(11)
C24 Ir1 2.097(8)
C25 C26 1.334(14)
C25 N3 1.394(13)
C25 H25 0.9300
C26 N4 1.372(11)
C26 H26 0.9300
C27 C28 1.381(13)
C27 C32 1.406(13)
C27 N4 1.474(12)
C28 C29 1.401(15)
C28 C33 1.506(16)
C29 C30 1.382(17)
C29 H29 0.9300
C30 C31 1.310(18)
C30 C34 1.554(19)
C31 C32 1.368(15)
C31 H31 0.9300
C32 C35 1.469(16)
C33 H33A 0.9600
C33 H33B 0.9600
C33 H33C 0.9600
C34 H34A 0.9600
C34 H34B 0.9600
C34 H34C 0.9600
C35 H35A 0.9600
C35 H35B 0.9600
C35 H35C 0.9600
C36 C37 1.471(14)
C36 N3 1.488(12)
C36 H36A 0.9700
C36 H36B 0.9700
C37 C41 1.414(17)
C37 C38 1.422(19)
C37 Fe4 2.032(11)
C38 C39 1.47(2)
C38 Fe4 2.008(14)
C38 H38 0.9300
C39 C40 1.30(2)
C39 Fe4 2.032(16)
C39 H39 0.9300
C40 C41 1.435(18)
C40 Fe4 2.027(17)
C40 H40 0.9300
C41 Fe4 2.031(13)
C41 H41 0.9300
C42 C46 1.35(2)
C42 C43 1.36(2)
C42 Fe4 1.987(17)
C42 H42 0.9300
C43 C44 1.32(2)
C43 Fe4 1.999(14)
C43 H43 0.9300
C44 C45 1.42(2)
C44 Fe4 2.024(14)
C44 H44 0.9300
C45 C46 1.33(2)
C45 Fe4 2.037(15)
C45 H45 0.9300
C46 Fe4 2.032(14)
C46 H46 0.9300
C47 O1 1.135(12)
C47 Ir1 1.873(10)
C48 O2 1.127(12)
C48 Ir1 1.873(11)
C49 O4 1.150(15)
C49 Ir2 1.809(14)
C50 O3 1.110(15)
C50 Ir2 1.831(15)
Cl1 Ir2 2.331(4)
Cl2 Ir2 2.312(4)
